data_1504704
loop_
_publ_author_name
'Birbaum, Fr\'ed\'eric'
'Neels, Antonia'
'Bochet, Christian G.'

_publ_section_title
;
 Photochemistry of allenyl salicylaldehydes.
;
_journal_issue 15
_journal_name_full 'Organic letters'
_journal_page_first 3175
_journal_page_last 3178
_journal_paper_doi 10.1021/ol800806a
_journal_volume 10
_journal_year 2008
_chemical_formula_sum 'C19 H26 O2'
_chemical_formula_weight 286.40
_chemical_name_systematic
; 
 ? 
;
_space_group_IT_number 14
_symmetry_cell_setting monoclinic
_symmetry_space_group_name_Hall '-P 2yn'
_symmetry_space_group_name_H-M 'P 1 21/n 1'
_atom_sites_solution_hydrogens geom
_atom_sites_solution_primary direct
_atom_sites_solution_secondary difmap
_audit_creation_method SHELXL-97
_cell_angle_alpha 90.00
_cell_angle_beta 110.82(2)
_cell_angle_gamma 90.00
_cell_formula_units_Z 4
_cell_length_a 14.004(3)
_cell_length_b 6.9416(8)
_cell_length_c 18.083(4)
_cell_measurement_reflns_used 6240
_cell_measurement_temperature 173(2)
_cell_measurement_theta_max 25.75
_cell_measurement_theta_min 2.15
_cell_volume 1643.1(6)
_computing_cell_refinement 'CELL (Stoe IPDS Software, 2000)'
_computing_data_collection 'EXPOSE (Stoe IPDS Software, 2000)'
_computing_data_reduction 'INTEGRATE (Stoe IPDS Software, 2000)'
_computing_molecular_graphics 'PLATON99 (Spek, 1990)'
_computing_publication_material 'SHELXL-97 (Sheldrick, 1997)'
_computing_structure_refinement 'SHELXL-97 (Sheldrick, 1997)'
_computing_structure_solution 'SHELXS-97 (Sheldrick, 1990)'
_diffrn_ambient_temperature 173(2)
_diffrn_detector_area_resol_mean 0.81\%A
_diffrn_measured_fraction_theta_full 0.991
_diffrn_measured_fraction_theta_max 0.991
_diffrn_measurement_device_type 'STOE IPDS'
_diffrn_measurement_method 'phi oscillation'
_diffrn_radiation_monochromator graphite
_diffrn_radiation_source 'fine-focus sealed tube'
_diffrn_radiation_type MoK\a
_diffrn_radiation_wavelength 0.71073
_diffrn_reflns_av_R_equivalents 0.0562
_diffrn_reflns_av_sigmaI/netI 0.0493
_diffrn_reflns_limit_h_max 17
_diffrn_reflns_limit_h_min -17
_diffrn_reflns_limit_k_max 8
_diffrn_reflns_limit_k_min -8
_diffrn_reflns_limit_l_max 21
_diffrn_reflns_limit_l_min -22
_diffrn_reflns_number 12006
_diffrn_reflns_theta_full 25.97
_diffrn_reflns_theta_max 25.97
_diffrn_reflns_theta_min 2.28
_diffrn_standards_decay_% 0
_diffrn_standards_interval_time 0
_diffrn_standards_number 0
_exptl_absorpt_coefficient_mu 0.073
_exptl_absorpt_correction_type none
_exptl_crystal_colour colourless
_exptl_crystal_density_diffrn 1.158
_exptl_crystal_density_meas ?
_exptl_crystal_density_method 'not measured'
_exptl_crystal_description block
_exptl_crystal_F_000 624
_exptl_crystal_size_max 0.45
_exptl_crystal_size_mid 0.40
_exptl_crystal_size_min 0.35
_refine_diff_density_max 0.275
_refine_diff_density_min -0.174
_refine_diff_density_rms 0.038
_refine_ls_extinction_method none
_refine_ls_goodness_of_fit_ref 0.985
_refine_ls_hydrogen_treatment constr
_refine_ls_matrix_type full
_refine_ls_number_parameters 196
_refine_ls_number_reflns 3198
_refine_ls_number_restraints 0
_refine_ls_restrained_S_all 0.985
_refine_ls_R_factor_all 0.0615
_refine_ls_R_factor_gt 0.0382
_refine_ls_shift/su_max 0.000
_refine_ls_shift/su_mean 0.000
_refine_ls_structure_factor_coef Fsqd
_refine_ls_weighting_details 'calc w=1/[\s^2^(Fo^2^)+(0.0565P)^2^+0.0000P] where P=(Fo^2^+2Fc^2^)/3'
_refine_ls_weighting_scheme calc
_refine_ls_wR_factor_gt 0.0919
_refine_ls_wR_factor_ref 0.0981
_reflns_number_gt 2195
_reflns_number_total 3198
_reflns_threshold_expression >2sigma(I)
_cod_data_source_file ol800806a-file001.cif
_cod_data_source_block 13b
_cod_depositor_comments
;
The following automatic conversions were performed:

'_exptl_crystal_density_meas' value 'none' was changed to '?' - the
value is perceived as not measured.

Automatic conversion script
Id: cif_fix_values 3008 2015-01-20 13:52:24Z robertas 
;
_cod_original_cell_volume 1643.1(5)
_cod_original_sg_symbol_H-M P21/n
_cod_database_code 1504704

loop_
_symmetry_equiv_pos_as_xyz
'x, y, z'
'-x+1/2, y+1/2, -z+1/2'
'-x, -y, -z'
'x-1/2, -y-1/2, z-1/2'

loop_
_atom_site_label
_atom_site_type_symbol
_atom_site_fract_x
_atom_site_fract_y
_atom_site_fract_z
_atom_site_U_iso_or_equiv
_atom_site_adp_type
_atom_site_occupancy
_atom_site_symmetry_multiplicity
_atom_site_calc_flag
_atom_site_refinement_flags
C1 C 0.20475(10) 0.43955(18) -0.04454(8) 0.0228(3) Uani 1 1 d .
C2 C 0.22731(10) 0.35216(17) -0.11472(7) 0.0213(3) Uani 1 1 d .
C3 C 0.14047(10) 0.30993(18) -0.17350(8) 0.0216(3) Uani 1 1 d .
H3A H 0.1410 0.2546 -0.2214 0.026 Uiso 1 1 calc R
C4 C 0.03981(10) 0.35331(18) -0.16145(8) 0.0229(3) Uani 1 1 d .
C5 C 0.04424(11) 0.57744(19) -0.14516(8) 0.0284(3) Uani 1 1 d .
H5A H 0.0451 0.6491 -0.1923 0.034 Uiso 1 1 calc R
H5B H -0.0163 0.6186 -0.1331 0.034 Uiso 1 1 calc R
C6 C 0.13960(11) 0.61691(18) -0.07627(8) 0.0276(3) Uani 1 1 d .
C7 C 0.18253(13) 0.7656(2) -0.03136(9) 0.0390(4) Uani 1 1 d .
H7A H 0.1559 0.8929 -0.0393 0.047 Uiso 1 1 calc R
C8 C 0.27831(13) 0.7074(2) 0.03340(9) 0.0396(4) Uani 1 1 d .
H8A H 0.3374 0.7805 0.0302 0.048 Uiso 1 1 calc R
H8B H 0.2728 0.7310 0.0857 0.048 Uiso 1 1 calc R
C9 C 0.13450(10) 0.30271(17) -0.02213(8) 0.0232(3) Uani 1 1 d .
C10 C 0.04909(10) 0.26110(18) -0.08291(8) 0.0237(3) Uani 1 1 d .
H10A H -0.0024 0.1794 -0.0774 0.028 Uiso 1 1 calc R
C11 C 0.15697(11) 0.2425(2) 0.06036(8) 0.0316(3) Uani 1 1 d .
H11A H 0.2077 0.3127 0.1005 0.038 Uiso 1 1 calc R
C12 C 0.33542(10) 0.32270(19) -0.11415(8) 0.0247(3) Uani 1 1 d .
C13 C 0.39234(11) 0.5155(2) -0.10313(9) 0.0331(4) Uani 1 1 d .
H13A H 0.3994 0.5701 -0.0515 0.050 Uiso 1 1 calc R
H13B H 0.3537 0.6048 -0.1450 0.050 Uiso 1 1 calc R
H13C H 0.4602 0.4946 -0.1058 0.050 Uiso 1 1 calc R
C14 C 0.39250(11) 0.1841(2) -0.04646(9) 0.0363(4) Uani 1 1 d .
H14A H 0.3570 0.0599 -0.0551 0.054 Uiso 1 1 calc R
H14B H 0.3945 0.2388 0.0040 0.054 Uiso 1 1 calc R
H14C H 0.4624 0.1654 -0.0452 0.054 Uiso 1 1 calc R
C15 C 0.33383(11) 0.2339(2) -0.19202(9) 0.0340(4) Uani 1 1 d .
H15C H 0.4041 0.2162 -0.1902 0.051 Uiso 1 1 calc R
H15B H 0.2972 0.3199 -0.2360 0.051 Uiso 1 1 calc R
H15A H 0.2992 0.1088 -0.1998 0.051 Uiso 1 1 calc R
C16 C -0.05691(10) 0.2901(2) -0.23194(8) 0.0278(3) Uani 1 1 d .
C17 C -0.15472(11) 0.3390(3) -0.21534(10) 0.0407(4) Uani 1 1 d .
H17A H -0.1586 0.4786 -0.2087 0.061 Uiso 1 1 calc R
H17B H -0.1532 0.2736 -0.1669 0.061 Uiso 1 1 calc R
H17C H -0.2146 0.2961 -0.2599 0.061 Uiso 1 1 calc R
C18 C -0.06196(12) 0.3915(2) -0.30907(8) 0.0375(4) Uani 1 1 d .
H18A H 0.0016 0.3682 -0.3187 0.056 Uiso 1 1 calc R
H18B H -0.0710 0.5304 -0.3042 0.056 Uiso 1 1 calc R
H18C H -0.1197 0.3405 -0.3533 0.056 Uiso 1 1 calc R
C19 C -0.05421(12) 0.0717(2) -0.24379(9) 0.0343(4) Uani 1 1 d .
H19A H -0.0539 0.0054 -0.1959 0.051 Uiso 1 1 calc R
H19B H 0.0076 0.0376 -0.2544 0.051 Uiso 1 1 calc R
H19C H -0.1146 0.0325 -0.2887 0.051 Uiso 1 1 calc R
O1 O 0.28976(7) 0.50435(13) 0.02162(5) 0.0299(2) Uani 1 1 d .
O2 O 0.11603(9) 0.11097(16) 0.08093(6) 0.0445(3) Uani 1 1 d .

loop_
_atom_site_aniso_label
_atom_site_aniso_U_11
_atom_site_aniso_U_22
_atom_site_aniso_U_33
_atom_site_aniso_U_23
_atom_site_aniso_U_13
_atom_site_aniso_U_12
C1 0.0238(7) 0.0216(7) 0.0233(7) -0.0021(5) 0.0089(6) -0.0009(5)
C2 0.0253(7) 0.0170(6) 0.0238(7) 0.0021(5) 0.0115(6) 0.0012(5)
C3 0.0255(7) 0.0199(6) 0.0224(6) 0.0008(5) 0.0124(6) 0.0015(5)
C4 0.0230(7) 0.0216(7) 0.0260(7) 0.0015(5) 0.0112(6) 0.0023(5)
C5 0.0313(8) 0.0218(7) 0.0357(8) 0.0027(6) 0.0164(6) 0.0065(6)
C6 0.0355(8) 0.0191(7) 0.0341(8) 0.0006(6) 0.0198(7) 0.0025(6)
C7 0.0520(10) 0.0211(7) 0.0470(9) -0.0063(7) 0.0214(8) -0.0007(7)
C8 0.0507(10) 0.0294(8) 0.0413(9) -0.0132(7) 0.0195(8) -0.0100(7)
C9 0.0286(7) 0.0179(6) 0.0270(7) -0.0011(5) 0.0149(6) 0.0022(5)
C10 0.0258(7) 0.0204(6) 0.0306(7) -0.0001(5) 0.0169(6) 0.0018(5)
C11 0.0364(8) 0.0306(8) 0.0329(8) 0.0003(6) 0.0187(7) 0.0012(6)
C12 0.0219(7) 0.0264(7) 0.0273(7) 0.0012(6) 0.0106(6) 0.0012(6)
C13 0.0302(8) 0.0358(8) 0.0356(8) 0.0010(7) 0.0146(7) -0.0062(7)
C14 0.0297(8) 0.0369(8) 0.0412(9) 0.0090(7) 0.0115(7) 0.0069(7)
C15 0.0269(7) 0.0418(9) 0.0371(8) -0.0044(7) 0.0161(6) 0.0037(7)
C16 0.0220(7) 0.0334(8) 0.0283(7) 0.0016(6) 0.0092(6) -0.0008(6)
C17 0.0241(8) 0.0554(10) 0.0424(9) -0.0020(8) 0.0117(7) 0.0020(7)
C18 0.0294(8) 0.0485(9) 0.0306(8) 0.0068(7) 0.0056(7) -0.0026(7)
C19 0.0321(8) 0.0374(8) 0.0333(8) -0.0062(7) 0.0114(7) -0.0081(6)
O1 0.0329(5) 0.0284(5) 0.0267(5) -0.0068(4) 0.0086(4) -0.0057(4)
O2 0.0546(7) 0.0470(7) 0.0375(6) 0.0064(5) 0.0232(6) -0.0074(6)

loop_
_atom_type_symbol
_atom_type_description
_atom_type_scat_dispersion_real
_atom_type_scat_dispersion_imag
_atom_type_scat_source
C C 0.0033 0.0016 'International Tables Vol C Tables 4.2.6.8 and 6.1.1.4'
H H 0.0000 0.0000 'International Tables Vol C Tables 4.2.6.8 and 6.1.1.4'
O O 0.0106 0.0060 'International Tables Vol C Tables 4.2.6.8 and 6.1.1.4'

loop_
_geom_angle_atom_site_label_1
_geom_angle_atom_site_label_2
_geom_angle_atom_site_label_3
_geom_angle
O1 C1 C6 105.74(10)
O1 C1 C9 113.50(11)
C6 C1 C9 104.37(11)
O1 C1 C2 117.46(11)
C6 C1 C2 106.27(11)
C9 C1 C2 108.39(10)
C3 C2 C12 126.76(12)
C3 C2 C1 110.38(12)
C12 C2 C1 122.86(11)
C2 C3 C4 117.94(12)
C2 C3 H3A 121.0
C4 C3 H3A 121.0
C10 C4 C3 105.83(10)
C10 C4 C16 114.00(11)
C3 C4 C16 113.90(11)
C10 C4 C5 104.81(10)
C3 C4 C5 104.07(11)
C16 C4 C5 113.26(10)
C6 C5 C4 107.49(11)
C6 C5 H5A 110.2
C4 C5 H5A 110.2
C6 C5 H5B 110.2
C4 C5 H5B 110.2
H5A C5 H5B 108.5
C7 C6 C5 137.26(13)
C7 C6 C1 108.72(13)
C5 C6 C1 113.93(11)
C6 C7 C8 110.98(13)
C6 C7 H7A 124.5
C8 C7 H7A 124.5
O1 C8 C7 105.37(11)
O1 C8 H8A 110.7
C7 C8 H8A 110.7
O1 C8 H8B 110.7
C7 C8 H8B 110.7
H8A C8 H8B 108.8
C10 C9 C11 125.34(13)
C10 C9 C1 112.95(12)
C11 C9 C1 121.43(12)
C9 C10 C4 115.55(12)
C9 C10 H10A 122.2
C4 C10 H10A 122.2
O2 C11 C9 125.05(14)
O2 C11 H11A 117.5
C9 C11 H11A 117.5
C2 C12 C15 111.00(11)
C2 C12 C13 110.66(11)
C15 C12 C13 107.93(12)
C2 C12 C14 108.86(11)
C15 C12 C14 108.29(12)
C13 C12 C14 110.07(11)
C12 C13 H13A 109.5
C12 C13 H13B 109.5
H13A C13 H13B 109.5
C12 C13 H13C 109.5
H13A C13 H13C 109.5
H13B C13 H13C 109.5
C12 C14 H14A 109.5
C12 C14 H14B 109.5
H14A C14 H14B 109.5
C12 C14 H14C 109.5
H14A C14 H14C 109.5
H14B C14 H14C 109.5
C12 C15 H15C 109.5
C12 C15 H15B 109.5
H15C C15 H15B 109.5
C12 C15 H15A 109.5
H15C C15 H15A 109.5
H15B C15 H15A 109.5
C19 C16 C17 108.22(13)
C19 C16 C18 108.70(12)
C17 C16 C18 108.53(12)
C19 C16 C4 109.59(11)
C17 C16 C4 110.69(11)
C18 C16 C4 111.04(11)
C16 C17 H17A 109.5
C16 C17 H17B 109.5
H17A C17 H17B 109.5
C16 C17 H17C 109.5
H17A C17 H17C 109.5
H17B C17 H17C 109.5
C16 C18 H18A 109.5
C16 C18 H18B 109.5
H18A C18 H18B 109.5
C16 C18 H18C 109.5
H18A C18 H18C 109.5
H18B C18 H18C 109.5
C16 C19 H19A 109.5
C16 C19 H19B 109.5
H19A C19 H19B 109.5
C16 C19 H19C 109.5
H19A C19 H19C 109.5
H19B C19 H19C 109.5
C1 O1 C8 109.15(11)

loop_
_geom_bond_atom_site_label_1
_geom_bond_atom_site_label_2
_geom_bond_distance
C1 O1 1.4278(16)
C1 C6 1.5183(18)
C1 C9 1.5223(18)
C1 C2 1.5373(19)
C2 C3 1.3326(18)
C2 C12 1.5242(18)
C3 C4 1.5309(18)
C3 H3A 0.9500
C4 C10 1.5207(19)
C4 C16 1.5571(19)
C4 C5 1.5806(18)
C5 C6 1.492(2)
C5 H5A 0.9900
C5 H5B 0.9900
C6 C7 1.319(2)
C7 C8 1.489(2)
C7 H7A 0.9500
C8 O1 1.4432(17)
C8 H8A 0.9900
C8 H8B 0.9900
C9 C10 1.3369(19)
C9 C11 1.4714(19)
C10 H10A 0.9500
C11 O2 1.2052(17)
C11 H11A 0.9500
C12 C15 1.530(2)
C12 C13 1.5339(19)
C12 C14 1.5384(19)
C13 H13A 0.9800
C13 H13B 0.9800
C13 H13C 0.9800
C14 H14A 0.9800
C14 H14B 0.9800
C14 H14C 0.9800
C15 H15C 0.9800
C15 H15B 0.9800
C15 H15A 0.9800
C16 C19 1.534(2)
C16 C17 1.541(2)
C16 C18 1.541(2)
C17 H17A 0.9800
C17 H17B 0.9800
C17 H17C 0.9800
C18 H18A 0.9800
C18 H18B 0.9800
C18 H18C 0.9800
C19 H19A 0.9800
C19 H19B 0.9800
C19 H19C 0.9800

loop_
_geom_torsion_atom_site_label_1
_geom_torsion_atom_site_label_2
_geom_torsion_atom_site_label_3
_geom_torsion_atom_site_label_4
_geom_torsion
O1 C1 C2 C3 -176.11(10)
C6 C1 C2 C3 -58.06(13)
C9 C1 C2 C3 53.62(14)
O1 C1 C2 C12 3.45(18)
C6 C1 C2 C12 121.50(13)
C9 C1 C2 C12 -126.81(12)
C12 C2 C3 C4 -179.53(12)
C1 C2 C3 C4 0.01(16)
C2 C3 C4 C10 -51.33(15)
C2 C3 C4 C16 -177.36(11)
C2 C3 C4 C5 58.84(14)
C10 C4 C5 C6 54.68(14)
C3 C4 C5 C6 -56.24(13)
C16 C4 C5 C6 179.54(11)
C4 C5 C6 C7 -173.86(17)
C4 C5 C6 C1 2.11(16)
O1 C1 C6 C7 -1.26(16)
C9 C1 C6 C7 118.73(13)
C2 C1 C6 C7 -126.81(13)
O1 C1 C6 C5 -178.37(11)
C9 C1 C6 C5 -58.38(14)
C2 C1 C6 C5 56.08(14)
C5 C6 C7 C8 176.23(16)
C1 C6 C7 C8 0.12(18)
C6 C7 C8 O1 1.05(18)
O1 C1 C9 C10 172.53(11)
C6 C1 C9 C10 57.90(14)
C2 C1 C9 C10 -55.06(15)
O1 C1 C9 C11 -1.75(17)
C6 C1 C9 C11 -116.38(13)
C2 C1 C9 C11 130.67(12)
C11 C9 C10 C4 175.20(12)
C1 C9 C10 C4 1.18(16)
C3 C4 C10 C9 49.99(15)
C16 C4 C10 C9 175.95(11)
C5 C4 C10 C9 -59.67(14)
C10 C9 C11 O2 20.1(2)
C1 C9 C11 O2 -166.33(14)
C3 C2 C12 C15 -0.32(19)
C1 C2 C12 C15 -179.81(11)
C3 C2 C12 C13 119.49(14)
C1 C2 C12 C13 -60.00(16)
C3 C2 C12 C14 -119.42(14)
C1 C2 C12 C14 61.09(16)
C10 C4 C16 C19 -60.77(15)
C3 C4 C16 C19 60.83(14)
C5 C4 C16 C19 179.50(12)
C10 C4 C16 C17 58.52(15)
C3 C4 C16 C17 -179.88(12)
C5 C4 C16 C17 -61.21(15)
C10 C4 C16 C18 179.13(11)
C3 C4 C16 C18 -59.27(15)
C5 C4 C16 C18 59.41(15)
C6 C1 O1 C8 1.91(14)
C9 C1 O1 C8 -111.90(12)
C2 C1 O1 C8 120.25(13)
C7 C8 O1 C1 -1.85(15)
